data_7044942
loop_
_publ_author_name
'Vasylevskyi, Serhii I.'
'Regeta, Khrystyna'
'Ruggi, Albert'
'Petoud, St\'ephane'
'Piguet, Claude'
'Fromm, Katharina M.'

_publ_section_title
;
 cis- and trans-9,10-di(1H-imidazol-1-yl)-anthracene based coordination
 polymers of Zn<sup>II</sup> and Cd<sup>II</sup>: synthesis, crystal
 structures and luminescence properties.
;
_journal_issue 2
_journal_name_full 'Dalton transactions (Cambridge, England : 2003)'
_journal_page_first 596
_journal_page_last 607
_journal_paper_doi 10.1039/c7dt03758a
_journal_volume 47
_journal_year 2018
_chemical_formula_moiety 'C40 H28 N8 Zn, 2(Cl O4), 2(C H4 O)'
_chemical_formula_sum 'C42 H36 Cl2 N8 O10 Zn'
_chemical_formula_weight 949.08
_space_group_crystal_system monoclinic
_space_group_IT_number 15
_space_group_name_Hall '-C 2yc'
_space_group_name_H-M_alt 'C 1 2/c 1'
_symmetry_space_group_name_Hall '-C 2yc'
_symmetry_space_group_name_H-M 'C 1 2/c 1'
_atom_sites_solution_hydrogens geom
_audit_creation_method SHELXL-2016/6
_audit_update_record
;
2017-05-11 deposited with the CCDC.
2017-12-01 downloaded from the CCDC.
;
_cell_angle_alpha 90
_cell_angle_beta 96.174(4)
_cell_angle_gamma 90
_cell_formula_units_Z 4
_cell_length_a 22.1784(12)
_cell_length_b 13.3509(7)
_cell_length_c 16.1723(9)
_cell_measurement_reflns_used 13616
_cell_measurement_temperature 200(2)
_cell_measurement_theta_max 24.79
_cell_measurement_theta_min 1.78
_cell_volume 4760.9(4)
_computing_cell_refinement 'STOE X-AREA'
_computing_data_collection 'STOE X-AREA'
_computing_data_reduction 'STOE X-RED'
_computing_molecular_graphics 'Olex2 (Dolomanov et al., 2009)'
_computing_publication_material 'Olex2 (Dolomanov et al., 2009)'
_computing_structure_refinement 'SHELXL-2016/6 (Sheldrick, 2016)'
_computing_structure_solution 'SHELXT 2014/5 (Sheldrick, 2014)'
_diffrn_ambient_temperature 200(2)
_diffrn_detector_area_resol_mean 6.67
_diffrn_measured_fraction_theta_full 0.998
_diffrn_measured_fraction_theta_max 0.998
_diffrn_measurement_device_type 'STOE IPDS 2'
_diffrn_measurement_method 'rotation method'
_diffrn_radiation_type MoK\a
_diffrn_radiation_wavelength 0.71073
_diffrn_reflns_av_R_equivalents 0.0990
_diffrn_reflns_av_unetI/netI 0.0534
_diffrn_reflns_Laue_measured_fraction_full 0.998
_diffrn_reflns_Laue_measured_fraction_max 0.998
_diffrn_reflns_limit_h_max 26
_diffrn_reflns_limit_h_min -26
_diffrn_reflns_limit_k_max 15
_diffrn_reflns_limit_k_min -15
_diffrn_reflns_limit_l_max 19
_diffrn_reflns_limit_l_min -19
_diffrn_reflns_number 30110
_diffrn_reflns_point_group_measured_fraction_full 0.998
_diffrn_reflns_point_group_measured_fraction_max 0.998
_diffrn_reflns_theta_full 25.119
_diffrn_reflns_theta_max 25.119
_diffrn_reflns_theta_min 1.783
_diffrn_source 'sealed X-ray tube, 12 x 0.4 mm long-fine focus'
_exptl_absorpt_coefficient_mu 0.689
_exptl_absorpt_correction_T_max 0.9918
_exptl_absorpt_correction_T_min 0.9067
_exptl_absorpt_correction_type integration
_exptl_absorpt_process_details
;

STOE X-Red32, absorption correction by Gaussian integration, analogous to
P. Coppens, "The Evaluation of Absorption and Extinction in Single-Crystal
Structure Analysis", published in
F. R. Ahmed (Editor), "Crystallographic Computing",
Munksgaard, Copenhagen (1970), 255 - 270
;
_exptl_crystal_colour colorless
_exptl_crystal_density_diffrn 1.324
_exptl_crystal_description prysm
_exptl_crystal_F_000 1952
_exptl_crystal_size_max 0.130
_exptl_crystal_size_mid 0.105
_exptl_crystal_size_min 0.084
_refine_diff_density_max 0.357
_refine_diff_density_min -0.511
_refine_diff_density_rms 0.055
_refine_ls_extinction_method none
_refine_ls_goodness_of_fit_ref 1.051
_refine_ls_hydrogen_treatment constr
_refine_ls_matrix_type full
_refine_ls_number_parameters 287
_refine_ls_number_reflns 4245
_refine_ls_number_restraints 0
_refine_ls_restrained_S_all 1.051
_refine_ls_R_factor_all 0.0906
_refine_ls_R_factor_gt 0.0588
_refine_ls_shift/su_max 0.000
_refine_ls_shift/su_mean 0.000
_refine_ls_structure_factor_coef Fsqd
_refine_ls_weighting_details 'w=1/[\s^2^(Fo^2^)+(0.0776P)^2^] where P=(Fo^2^+2Fc^2^)/3'
_refine_ls_weighting_scheme calc
_refine_ls_wR_factor_gt 0.1343
_refine_ls_wR_factor_ref 0.1475
_reflns_Friedel_coverage 0.000
_reflns_number_gt 2910
_reflns_number_total 4245
_reflns_threshold_expression 'I > 2\s(I)'
_cod_data_source_file c7dt03758a2.cif
_cod_data_source_block sv-2-23_sq
_cod_depositor_comments 'Adding full bibliography for 7044942--7044947.cif.'
_cod_database_code 7044942
_shelx_shelxl_version_number 2016/6
_shelx_space_group_comment
;
The symmetry employed for this shelxl refinement is uniquely defined
by the following loop, which should always be used as a source of
symmetry information in preference to the above space-group names.
They are only intended as comments.
;
_platon_squeeze_void_probe_radius 1.20

loop_
_space_group_symop_operation_xyz
'x, y, z'
'-x, y, -z+1/2'
'x+1/2, y+1/2, z'
'-x+1/2, y+1/2, -z+1/2'
'-x, -y, -z'
'x, -y, z-1/2'
'-x+1/2, -y+1/2, -z'
'x+1/2, -y+1/2, z-1/2'

loop_
_atom_site_label
_atom_site_type_symbol
_atom_site_fract_x
_atom_site_fract_y
_atom_site_fract_z
_atom_site_U_iso_or_equiv
_atom_site_adp_type
_atom_site_occupancy
_atom_site_site_symmetry_order
_atom_site_calc_flag
_atom_site_refinement_flags_posn
_atom_site_refinement_flags_adp
_atom_site_refinement_flags_occupancy
Zn01 Zn 0.500000 0.39614(5) 0.750000 0.0456(2) Uani 1 2 d S T P
Cl02 Cl 0.62276(6) 0.61920(9) 0.59719(9) 0.0773(4) Uani 1 1 d . . .
O1 O 0.59960(16) 0.5204(2) 0.6068(2) 0.0714(9) Uani 1 1 d . . .
N3 N 0.64217(14) 0.5607(2) 0.8648(2) 0.0483(8) Uani 1 1 d . . .
N1 N 0.55885(14) 0.4785(2) 0.8217(2) 0.0486(8) Uani 1 1 d . . .
N2 N 0.95217(13) 0.8115(2) 0.8209(2) 0.0492(8) Uani 1 1 d . . .
N4 N 0.87637(14) 0.7257(3) 0.8631(2) 0.0522(8) Uani 1 1 d . . .
C20 C 0.89652(17) 0.7764(3) 0.8002(3) 0.0514(10) Uani 1 1 d . . .
H20 H 0.874410 0.785918 0.748615 0.062 Uiso 1 1 calc R U .
C4 C 0.70193(16) 0.6030(3) 0.8655(3) 0.0493(9) Uani 1 1 d . . .
C1 C 0.61282(17) 0.5090(3) 0.8024(3) 0.0523(10) Uani 1 1 d . . .
H1 H 0.627975 0.495947 0.752047 0.063 Uiso 1 1 calc R U .
C10 C 0.76874(17) 0.7480(3) 0.8744(3) 0.0504(10) Uani 1 1 d . . .
O4 O 0.5779(2) 0.6795(3) 0.5553(3) 0.1183(16) Uani 1 1 d . . .
C5 C 0.70846(17) 0.7068(3) 0.8728(3) 0.0507(10) Uani 1 1 d . . .
C17 C 0.75043(18) 0.5382(3) 0.8578(3) 0.0508(10) Uani 1 1 d . . .
C11 C 0.81665(17) 0.6828(3) 0.8637(3) 0.0507(10) Uani 1 1 d . . .
O5 O 0.6285(2) 0.7474(4) 0.3934(3) 0.1123(14) Uani 1 1 d . . .
H5 H 0.620813 0.719393 0.436195 0.168 Uiso 1 1 calc R U .
C12 C 0.80976(18) 0.5807(3) 0.8544(3) 0.0543(10) Uani 1 1 d . . .
C9 C 0.7767(2) 0.8531(3) 0.8875(3) 0.0610(11) Uani 1 1 d . . .
H9 H 0.815433 0.880397 0.890410 0.073 Uiso 1 1 calc R U .
C18 C 0.92132(18) 0.7278(3) 0.9289(3) 0.0588(11) Uani 1 1 d . . .
H18 H 0.920248 0.698793 0.981034 0.071 Uiso 1 1 calc R U .
C19 C 0.96744(19) 0.7810(3) 0.9018(3) 0.0581(11) Uani 1 1 d . . .
H19 H 1.004086 0.794804 0.933284 0.070 Uiso 1 1 calc R U .
C6 C 0.65958(19) 0.7744(3) 0.8783(3) 0.0613(12) Uani 1 1 d . . .
H6 H 0.620134 0.749832 0.873792 0.074 Uiso 1 1 calc R U .
C2 C 0.5543(2) 0.5140(4) 0.9003(3) 0.0642(12) Uani 1 1 d . . .
H2 H 0.521097 0.504705 0.929932 0.077 Uiso 1 1 calc R U .
C16 C 0.7445(2) 0.4322(3) 0.8537(3) 0.0642(12) Uani 1 1 d . . .
H16 H 0.706959 0.403237 0.859023 0.077 Uiso 1 1 calc R U .
C3 C 0.6050(2) 0.5642(3) 0.9283(3) 0.0614(12) Uani 1 1 d . . .
H3 H 0.613441 0.594968 0.979805 0.074 Uiso 1 1 calc R U .
C8 C 0.7286(2) 0.9137(3) 0.8956(3) 0.0695(13) Uani 1 1 d . . .
H8 H 0.734641 0.981879 0.905023 0.083 Uiso 1 1 calc R U .
C13 C 0.8585(2) 0.5149(4) 0.8412(3) 0.0697(13) Uani 1 1 d . . .
H13 H 0.896907 0.541070 0.836703 0.084 Uiso 1 1 calc R U .
O2 O 0.6412(4) 0.6607(4) 0.6751(3) 0.179(3) Uani 1 1 d . . .
C15 C 0.7920(2) 0.3726(3) 0.8423(4) 0.0743(15) Uani 1 1 d . . .
H15 H 0.786923 0.303505 0.839161 0.089 Uiso 1 1 calc R U .
C7 C 0.6690(2) 0.8732(3) 0.8898(4) 0.0722(14) Uani 1 1 d . . .
H7 H 0.636187 0.915453 0.894007 0.087 Uiso 1 1 calc R U .
C14 C 0.8497(2) 0.4153(4) 0.8351(4) 0.0807(16) Uani 1 1 d . . .
H14 H 0.881971 0.373731 0.826026 0.097 Uiso 1 1 calc R U .
O3 O 0.6722(2) 0.6165(4) 0.5462(4) 0.146(2) Uani 1 1 d . . .
C21 C 0.6696(5) 0.8228(6) 0.4130(5) 0.153(4) Uani 1 1 d . . .
H21A H 0.682734 0.849603 0.362809 0.229 Uiso 1 1 calc R U .
H21B H 0.703962 0.796656 0.447478 0.229 Uiso 1 1 calc R U .
H21C H 0.650936 0.874812 0.442285 0.229 Uiso 1 1 calc R U .

loop_
_atom_site_aniso_label
_atom_site_aniso_U_11
_atom_site_aniso_U_22
_atom_site_aniso_U_33
_atom_site_aniso_U_23
_atom_site_aniso_U_13
_atom_site_aniso_U_12
Zn01 0.0319(3) 0.0425(4) 0.0626(4) 0.000 0.0062(3) 0.000
Cl02 0.0826(9) 0.0623(8) 0.0833(9) 0.0128(6) -0.0083(7) -0.0098(6)
O1 0.082(2) 0.0575(18) 0.075(2) -0.0003(16) 0.0066(18) -0.0179(16)
N3 0.0401(17) 0.0465(18) 0.059(2) -0.0027(16) 0.0059(16) -0.0098(14)
N1 0.0416(17) 0.0458(18) 0.059(2) 0.0032(16) 0.0085(15) -0.0040(14)
N2 0.0360(17) 0.0480(18) 0.063(2) -0.0040(16) 0.0005(15) -0.0003(14)
N4 0.0380(17) 0.054(2) 0.065(2) 0.0012(17) 0.0066(16) -0.0122(14)
C20 0.039(2) 0.053(2) 0.061(3) 0.000(2) 0.0025(19) -0.0051(17)
C4 0.0379(19) 0.047(2) 0.063(3) 0.002(2) 0.0053(17) -0.0085(17)
C1 0.043(2) 0.050(2) 0.064(3) -0.003(2) 0.0079(19) -0.0080(18)
C10 0.043(2) 0.050(2) 0.059(3) -0.002(2) 0.0046(18) -0.0087(17)
O4 0.123(4) 0.083(3) 0.143(4) 0.030(3) -0.014(3) 0.029(3)
C5 0.043(2) 0.049(2) 0.060(3) 0.0031(19) 0.0044(19) -0.0047(17)
C17 0.044(2) 0.045(2) 0.063(3) 0.0004(19) 0.0053(19) -0.0085(17)
C11 0.038(2) 0.048(2) 0.066(3) 0.001(2) 0.0065(19) -0.0107(17)
O5 0.116(3) 0.130(4) 0.090(3) 0.014(3) 0.007(3) -0.026(3)
C12 0.043(2) 0.049(2) 0.072(3) 0.002(2) 0.006(2) -0.0022(17)
C9 0.052(2) 0.051(2) 0.080(3) -0.004(2) 0.009(2) -0.008(2)
C18 0.045(2) 0.068(3) 0.063(3) 0.006(2) -0.001(2) -0.0125(19)
C19 0.043(2) 0.063(3) 0.067(3) 0.000(2) 0.000(2) -0.0075(19)
C6 0.045(2) 0.055(3) 0.085(3) 0.005(2) 0.010(2) -0.0026(19)
C2 0.055(3) 0.070(3) 0.070(3) -0.008(2) 0.019(2) -0.016(2)
C16 0.054(3) 0.049(2) 0.088(4) 0.002(2) 0.003(2) -0.005(2)
C3 0.058(3) 0.067(3) 0.061(3) -0.012(2) 0.017(2) -0.019(2)
C8 0.067(3) 0.042(2) 0.101(4) -0.004(2) 0.016(3) -0.007(2)
C13 0.045(2) 0.059(3) 0.105(4) -0.008(3) 0.009(2) 0.001(2)
O2 0.313(8) 0.115(4) 0.090(3) 0.029(3) -0.066(4) -0.123(5)
C15 0.062(3) 0.042(2) 0.117(4) -0.003(2) -0.002(3) -0.001(2)
C7 0.053(3) 0.049(3) 0.117(4) -0.001(3) 0.019(3) 0.0015(19)
C14 0.053(3) 0.060(3) 0.129(5) -0.006(3) 0.010(3) 0.007(2)
O3 0.100(3) 0.134(4) 0.214(6) 0.051(4) 0.063(4) -0.012(3)
C21 0.221(10) 0.111(6) 0.124(7) -0.013(5) 0.012(7) -0.081(7)

loop_
_atom_type_symbol
_atom_type_description
_atom_type_scat_dispersion_real
_atom_type_scat_dispersion_imag
_atom_type_scat_source
C C 0.0033 0.0016 'International Tables Vol C Tables 4.2.6.8 and 6.1.1.4'
H H 0.0000 0.0000 'International Tables Vol C Tables 4.2.6.8 and 6.1.1.4'
Cl Cl 0.1484 0.1585 'International Tables Vol C Tables 4.2.6.8 and 6.1.1.4'
N N 0.0061 0.0033 'International Tables Vol C Tables 4.2.6.8 and 6.1.1.4'
O O 0.0106 0.0060 'International Tables Vol C Tables 4.2.6.8 and 6.1.1.4'
Zn Zn 0.2839 1.4301 'International Tables Vol C Tables 4.2.6.8 and 6.1.1.4'

loop_
_geom_angle_atom_site_label_1
_geom_angle_atom_site_label_2
_geom_angle_atom_site_label_3
_geom_angle
_geom_angle_site_symmetry_1
_geom_angle_site_symmetry_3
N1 Zn01 N1 112.65(19) . 2_656
N1 Zn01 N2 107.04(13) . 4_646
N1 Zn01 N2 109.57(13) 2_656 4_646
N1 Zn01 N2 109.57(13) . 3_445
N1 Zn01 N2 107.04(13) 2_656 3_445
N2 Zn01 N2 111.00(19) 4_646 3_445
O2 Cl02 O4 109.5(4) . .
O2 Cl02 O1 109.9(2) . .
O4 Cl02 O1 109.8(3) . .
O2 Cl02 O3 111.0(4) . .
O4 Cl02 O3 106.4(3) . .
O1 Cl02 O3 110.1(3) . .
C1 N3 C3 107.3(3) . .
C1 N3 C4 125.7(3) . .
C3 N3 C4 126.9(3) . .
C1 N1 C2 105.6(4) . .
C1 N1 Zn01 125.7(3) . .
C2 N1 Zn01 128.7(3) . .
C20 N2 C19 105.2(3) . .
C20 N2 Zn01 126.3(3) . 3
C19 N2 Zn01 128.5(3) . 3
C20 N4 C18 107.7(3) . .
C20 N4 C11 126.0(4) . .
C18 N4 C11 126.2(4) . .
N2 C20 N4 111.4(4) . .
N2 C20 H20 124.3 . .
N4 C20 H20 124.3 . .
C17 C4 C5 123.3(3) . .
C17 C4 N3 118.2(3) . .
C5 C4 N3 118.5(3) . .
N3 C1 N1 111.0(4) . .
N3 C1 H1 124.5 . .
N1 C1 H1 124.5 . .
C11 C10 C9 123.2(3) . .
C11 C10 C5 118.4(4) . .
C9 C10 C5 118.5(4) . .
C4 C5 C6 124.2(4) . .
C4 C5 C10 117.8(4) . .
C6 C5 C10 117.9(4) . .
C4 C17 C16 123.5(4) . .
C4 C17 C12 118.3(3) . .
C16 C17 C12 118.1(4) . .
C12 C11 C10 123.5(3) . .
C12 C11 N4 118.8(4) . .
C10 C11 N4 117.6(3) . .
C21 O5 H5 109.5 . .
C11 C12 C13 123.3(4) . .
C11 C12 C17 118.5(4) . .
C13 C12 C17 118.2(4) . .
C8 C9 C10 121.0(4) . .
C8 C9 H9 119.5 . .
C10 C9 H9 119.5 . .
C19 C18 N4 105.6(4) . .
C19 C18 H18 127.2 . .
N4 C18 H18 127.2 . .
C18 C19 N2 110.2(4) . .
C18 C19 H19 124.9 . .
N2 C19 H19 124.9 . .
C7 C6 C5 121.5(4) . .
C7 C6 H6 119.2 . .
C5 C6 H6 119.2 . .
C3 C2 N1 110.0(4) . .
C3 C2 H2 125.0 . .
N1 C2 H2 125.0 . .
C15 C16 C17 121.5(4) . .
C15 C16 H16 119.2 . .
C17 C16 H16 119.2 . .
C2 C3 N3 106.0(4) . .
C2 C3 H3 127.0 . .
N3 C3 H3 127.0 . .
C9 C8 C7 120.1(4) . .
C9 C8 H8 120.0 . .
C7 C8 H8 120.0 . .
C14 C13 C12 120.8(4) . .
C14 C13 H13 119.6 . .
C12 C13 H13 119.6 . .
C16 C15 C14 120.0(4) . .
C16 C15 H15 120.0 . .
C14 C15 H15 120.0 . .
C6 C7 C8 120.8(4) . .
C6 C7 H7 119.6 . .
C8 C7 H7 119.6 . .
C13 C14 C15 121.2(4) . .
C13 C14 H14 119.4 . .
C15 C14 H14 119.4 . .
O5 C21 H21A 109.5 . .
O5 C21 H21B 109.5 . .
H21A C21 H21B 109.5 . .
O5 C21 H21C 109.5 . .
H21A C21 H21C 109.5 . .
H21B C21 H21C 109.5 . .

loop_
_geom_bond_atom_site_label_1
_geom_bond_atom_site_label_2
_geom_bond_distance
_geom_bond_site_symmetry_2
Zn01 N1 1.983(3) .
Zn01 N1 1.983(3) 2_656
Zn01 N2 1.995(3) 4_646
Zn01 N2 1.995(3) 3_445
Cl02 O2 1.397(5) .
Cl02 O4 1.397(4) .
Cl02 O1 1.430(3) .
Cl02 O3 1.442(5) .
N3 C1 1.333(5) .
N3 C3 1.385(5) .
N3 C4 1.440(5) .
N1 C1 1.333(5) .
N1 C2 1.370(6) .
N2 C20 1.329(5) .
N2 C19 1.377(6) .
N4 C20 1.338(5) .
N4 C18 1.379(5) .
N4 C11 1.444(5) .
C20 H20 0.9300 .
C4 C17 1.397(6) .
C4 C5 1.397(6) .
C1 H1 0.9300 .
C10 C11 1.399(6) .
C10 C9 1.427(6) .
C10 C5 1.443(5) .
C5 C6 1.421(6) .
C17 C16 1.423(6) .
C17 C12 1.440(5) .
C11 C12 1.377(6) .
O5 C21 1.372(8) .
O5 H5 0.8200 .
C12 C13 1.428(6) .
C9 C8 1.356(6) .
C9 H9 0.9300 .
C18 C19 1.356(6) .
C18 H18 0.9300 .
C19 H19 0.9300 .
C6 C7 1.344(6) .
C6 H6 0.9300 .
C2 C3 1.345(6) .
C2 H2 0.9300 .
C16 C15 1.349(6) .
C16 H16 0.9300 .
C3 H3 0.9300 .
C8 C7 1.422(6) .
C8 H8 0.9300 .
C13 C14 1.346(7) .
C13 H13 0.9300 .
C15 C14 1.416(7) .
C15 H15 0.9300 .
C7 H7 0.9300 .
C14 H14 0.9300 .
C21 H21A 0.9600 .
C21 H21B 0.9600 .
C21 H21C 0.9600 .

loop_
_platon_squeeze_void_nr
_platon_squeeze_void_average_x
_platon_squeeze_void_average_y
_platon_squeeze_void_average_z
_platon_squeeze_void_volume
_platon_squeeze_void_count_electrons
_platon_squeeze_void_content
1 0.500 0.000 0.010 401 104 '2(C H2 Cl2), (C H4 O)'
2 0.000 0.500 0.713 401 104 '2(C H2 Cl2), (C H4 O)'
